data_4315647
loop_
_publ_author_name
'Mathias Kessler'
'Carsten Knapp'
'Vanessa Sagawe'
'Harald Scherer'
'Rabiya Uzun'

_publ_section_title
;
 Synthesis, Characterization, and Crystal Structures of Silylium Compounds
 of the Weakly Coordinating Dianion [B12Cl12]2-
;
_journal_name_full 'Inorganic Chemistry'
_journal_page_first 5223
_journal_page_last 5230
_journal_paper_doi 10.1021/ic100337k
_journal_volume 49
_journal_year 2010
_chemical_formula_moiety '2(C18 H42 O2 S Si2), B12 Cl12'
_chemical_formula_sum 'C36 H84 B12 Cl12 O4 S2 Si4'
_chemical_formula_weight 1312.63
_chemical_name_systematic
;
 ?
;
_space_group_IT_number 14
_symmetry_cell_setting monoclinic
_symmetry_space_group_name_Hall '-P 2yn'
_symmetry_space_group_name_H-M 'P 1 21/n 1'
_atom_sites_solution_hydrogens geom
_atom_sites_solution_primary direct
_atom_sites_solution_secondary difmap
_audit_creation_method SHELXL-97
_cell_angle_alpha 90.00
_cell_angle_beta 94.52(3)
_cell_angle_gamma 90.00
_cell_formula_units_Z 2
_cell_length_a 13.490(3)
_cell_length_b 12.870(3)
_cell_length_c 19.120(4)
_cell_measurement_reflns_used 1000
_cell_measurement_temperature 100(2)
_cell_measurement_theta_max 27.45
_cell_measurement_theta_min 3.03
_cell_volume 3309.2(13)
_computing_cell_refinement 'CrystalClear (Rigaku Inc., 2007)'
_computing_data_collection 'CrystalClear (Rigaku Inc., 2007)'
_computing_data_reduction 'CrystalClear (Rigaku Inc., 2007)'
_computing_molecular_graphics Diamond
_computing_publication_material 'SHELXL-97 (Sheldrick, 1997)'
_computing_structure_refinement 'SHELXL-97 (Sheldrick, 1997)'
_computing_structure_solution 'SHELXS-97 (Sheldrick, 1997)'
_diffrn_ambient_temperature 100(2)
_diffrn_detector_area_resol_mean 10.000
_diffrn_measured_fraction_theta_full 0.998
_diffrn_measured_fraction_theta_max 0.998
_diffrn_measurement_device_type 'Rigaku R-AXIS Spider'
_diffrn_measurement_method dtprofit.ref
_diffrn_radiation_detector RX
_diffrn_radiation_monochromator graphite
_diffrn_radiation_source 'sealed tube'
_diffrn_radiation_type MoK\a
_diffrn_radiation_wavelength 0.71073
_diffrn_reflns_av_R_equivalents 0.1442
_diffrn_reflns_av_sigmaI/netI 0.1056
_diffrn_reflns_limit_h_max 15
_diffrn_reflns_limit_h_min -15
_diffrn_reflns_limit_k_max 12
_diffrn_reflns_limit_k_min -14
_diffrn_reflns_limit_l_max 21
_diffrn_reflns_limit_l_min -21
_diffrn_reflns_number 30557
_diffrn_reflns_theta_full 23.75
_diffrn_reflns_theta_max 23.75
_diffrn_reflns_theta_min 3.03
_exptl_absorpt_coefficient_mu 0.672
_exptl_absorpt_correction_T_max 1.000
_exptl_absorpt_correction_T_min 0.391
_exptl_absorpt_correction_type multi-scan
_exptl_absorpt_process_details
;
March 2001 T Higashi
;
_exptl_crystal_colour Colorless
_exptl_crystal_density_diffrn 1.317
_exptl_crystal_density_method 'not measured'
_exptl_crystal_description Block
_exptl_crystal_F_000 1368
_exptl_crystal_size_max 0.09
_exptl_crystal_size_mid 0.05
_exptl_crystal_size_min 0.01
_refine_diff_density_max 0.468
_refine_diff_density_min -0.360
_refine_diff_density_rms 0.073
_refine_ls_extinction_method none
_refine_ls_goodness_of_fit_ref 1.085
_refine_ls_hydrogen_treatment refU
_refine_ls_matrix_type full
_refine_ls_number_parameters 482
_refine_ls_number_reflns 5036
_refine_ls_number_restraints 261
_refine_ls_restrained_S_all 1.074
_refine_ls_R_factor_all 0.1276
_refine_ls_R_factor_gt 0.0733
_refine_ls_shift/su_max 0.000
_refine_ls_shift/su_mean 0.000
_refine_ls_structure_factor_coef Fsqd
_refine_ls_weighting_details 'calc w=1/[\s^2^(Fo^2^)+(0.0854P)^2^+1.0682P] where P=(Fo^2^+2Fc^2^)/3'
_refine_ls_weighting_scheme calc
_refine_ls_wR_factor_gt 0.1745
_refine_ls_wR_factor_ref 0.2038
_reflns_number_gt 2903
_reflns_number_total 5036
_reflns_threshold_expression >2sigma(I)
_cod_data_source_file ic100337k_si_002_4.cif
_cod_data_source_block ck013-3
_cod_depositor_comments
;
The following automatic conversions were performed:

'_symmetry_cell_setting' value 'Monoclinic' changed to 'monoclinic'
according to the built-in table from CIF Core dictionary named
'cif_core.dic' version 2.4.1 from 2010-06-29.

Automatic conversion script
Id: cif_fix_values 1646 2011-03-28 12:23:43Z adriana 
;
_cod_database_code 4315647

loop_
_symmetry_equiv_pos_as_xyz
'x, y, z'
'-x+1/2, y+1/2, -z+1/2'
'-x, -y, -z'
'x-1/2, -y-1/2, z-1/2'

loop_
_atom_site_label
_atom_site_type_symbol
_atom_site_fract_x
_atom_site_fract_y
_atom_site_fract_z
_atom_site_U_iso_or_equiv
_atom_site_adp_type
_atom_site_occupancy
_atom_site_symmetry_multiplicity
_atom_site_calc_flag
_atom_site_refinement_flags
_atom_site_disorder_assembly
_atom_site_disorder_group
B1 B 0.4501(5) 0.4213(6) 0.0590(3) 0.0487(17) Uani 1 1 d . . .
Cl1 Cl 0.39497(13) 0.34064(13) 0.12176(9) 0.0690(6) Uani 1 1 d . . .
B2 B 0.4674(7) 0.3796(7) -0.0271(4) 0.072(2) Uani 1 1 d . . .
Cl2 Cl 0.4469(2) 0.24387(19) -0.04836(14) 0.0575(7) Uani 0.708(3) 1 d P . .
Cl2A Cl 0.3856(5) 0.2802(5) -0.0785(3) 0.0643(18) Uani 0.292(3) 1 d P . .
B3 B 0.3766(5) 0.4758(7) -0.0130(3) 0.059(2) Uani 1 1 d . . .
Cl3 Cl 0.24907(18) 0.4337(2) -0.02806(12) 0.0549(7) Uani 0.708(3) 1 d P . .
Cl3A Cl 0.2403(4) 0.5037(7) -0.0181(3) 0.0548(16) Uani 0.292(3) 1 d P . .
B4 B 0.4273(6) 0.5576(6) 0.0563(4) 0.0557(19) Uani 1 1 d . . .
Cl4 Cl 0.3357(2) 0.6170(3) 0.10818(17) 0.0556(8) Uani 0.708(3) 1 d P . .
Cl4A Cl 0.3813(6) 0.6160(6) 0.1362(3) 0.0493(17) Uani 0.292(3) 1 d P . .
B5 B 0.5456(6) 0.5109(7) 0.0842(3) 0.061(2) Uani 1 1 d . . .
Cl5 Cl 0.58936(19) 0.5413(3) 0.17428(11) 0.0598(7) Uani 0.708(3) 1 d P . .
Cl5A Cl 0.6093(4) 0.4676(6) 0.1699(2) 0.0536(16) Uani 0.292(3) 1 d P . .
B6 B 0.5717(6) 0.4018(7) 0.0327(4) 0.067(2) Uani 1 1 d . . .
Cl6 Cl 0.65991(18) 0.31174(19) 0.07668(13) 0.0573(7) Uani 0.708(3) 1 d P . .
Cl6A Cl 0.6139(4) 0.2606(4) 0.0358(3) 0.0547(16) Uani 0.292(3) 1 d P . .
S1 S 0.39067(17) 0.83989(17) 0.17968(11) 0.0535(7) Uani 0.708(3) 1 d PD A 1
O1 O 0.2885(4) 0.8941(5) 0.1665(3) 0.0616(12) Uani 0.708(3) 1 d PD A 1
O2 O 0.4667(6) 0.9274(5) 0.1931(3) 0.0616(12) Uani 0.708(3) 1 d PDU A 1
S1A S 0.4352(4) 0.8994(4) 0.1219(3) 0.0567(17) Uani 0.292(3) 1 d PD A 2
O1A O 0.3487(6) 0.9732(9) 0.1030(7) 0.0616(12) Uani 0.292(3) 1 d PD A 2
O2A O 0.4609(15) 0.8923(13) 0.2024(5) 0.0616(12) Uani 0.292(3) 1 d PDU A 2
Si1 Si 0.21953(12) 0.96217(14) 0.09729(8) 0.0522(5) Uani 1 1 d D . .
C1 C 0.2766(6) 0.9162(8) 0.0161(4) 0.063(2) Uani 0.708(3) 1 d PDU A 1
H1 H 0.2935 0.8411 0.0232 0.074(9) Uiso 0.708(3) 1 calc PR A 1
C2 C 0.3730(7) 0.9731(8) 0.0038(5) 0.073(3) Uani 0.708(3) 1 d PDU A 1
H2A H 0.4032 0.9415 -0.0361 0.104(5) Uiso 0.708(3) 1 calc PR A 1
H2B H 0.4192 0.9678 0.0458 0.104(5) Uiso 0.708(3) 1 calc PR A 1
H2C H 0.3585 1.0464 -0.0064 0.104(5) Uiso 0.708(3) 1 calc PR A 1
C3 C 0.2005(10) 0.9235(11) -0.0497(6) 0.076(4) Uani 0.708(3) 1 d PDU A 1
H3A H 0.1767 0.9952 -0.0554 0.104(5) Uiso 0.708(3) 1 calc PR A 1
H3B H 0.1441 0.8773 -0.0436 0.104(5) Uiso 0.708(3) 1 calc PR A 1
H3C H 0.2331 0.9026 -0.0916 0.104(5) Uiso 0.708(3) 1 calc PR A 1
C4 C 0.2358(7) 1.1011(6) 0.1162(4) 0.062(2) Uani 0.708(3) 1 d PDU A 1
H4 H 0.3056 1.1189 0.1066 0.074(9) Uiso 0.708(3) 1 calc PR A 1
C5 C 0.1665(9) 1.1642(8) 0.0632(5) 0.082(3) Uani 0.708(3) 1 d PDU A 1
H5A H 0.0972 1.1447 0.0682 0.104(5) Uiso 0.708(3) 1 calc PR A 1
H5B H 0.1834 1.1491 0.0154 0.104(5) Uiso 0.708(3) 1 calc PR A 1
H5C H 0.1752 1.2386 0.0727 0.104(5) Uiso 0.708(3) 1 calc PR A 1
C6 C 0.222(2) 1.138(2) 0.1919(11) 0.077(6) Uani 0.708(3) 1 d PDU A 1
H6A H 0.2285 1.2141 0.1942 0.104(5) Uiso 0.708(3) 1 calc PR A 1
H6B H 0.2725 1.1063 0.2245 0.104(5) Uiso 0.708(3) 1 calc PR A 1
H6C H 0.1556 1.1183 0.2048 0.104(5) Uiso 0.708(3) 1 calc PR A 1
C7 C 0.0950(6) 0.9046(7) 0.1032(5) 0.068(3) Uani 0.708(3) 1 d PDU A 1
H7 H 0.0524 0.9309 0.0618 0.074(9) Uiso 0.708(3) 1 calc PR A 1
C8 C 0.0424(8) 0.9352(10) 0.1688(6) 0.085(3) Uani 0.708(3) 1 d PDU A 1
H8A H -0.0202 0.8967 0.1694 0.104(5) Uiso 0.708(3) 1 calc PR A 1
H8B H 0.0285 1.0100 0.1677 0.104(5) Uiso 0.708(3) 1 calc PR A 1
H8C H 0.0854 0.9184 0.2110 0.104(5) Uiso 0.708(3) 1 calc PR A 1
C9 C 0.0959(10) 0.7848(9) 0.0970(7) 0.079(4) Uani 0.708(3) 1 d PDU A 1
H9A H 0.1346 0.7552 0.1378 0.104(5) Uiso 0.708(3) 1 calc PR A 1
H9B H 0.1263 0.7648 0.0541 0.104(5) Uiso 0.708(3) 1 calc PR A 1
H9C H 0.0276 0.7585 0.0952 0.104(5) Uiso 0.708(3) 1 calc PR A 1
C1A C 0.178(2) 1.0219(17) 0.0119(9) 0.097(8) Uani 0.292(3) 1 d PDU A 2
H1A H 0.1058 1.0042 0.0031 0.074(9) Uiso 0.292(3) 1 calc PR A 2
C2A C 0.186(2) 1.1398(18) -0.0004(14) 0.087(7) Uani 0.292(3) 1 d PDU A 2
H2A1 H 0.2548 1.1620 0.0091 0.104(5) Uiso 0.292(3) 1 calc PR A 2
H2A2 H 0.1437 1.1766 0.0312 0.104(5) Uiso 0.292(3) 1 calc PR A 2
H2A3 H 0.1630 1.1559 -0.0491 0.104(5) Uiso 0.292(3) 1 calc PR A 2
C3A C 0.230(3) 0.972(3) -0.0486(16) 0.091(9) Uani 0.292(3) 1 d PDU A 2
H3A1 H 0.1914 0.9848 -0.0932 0.104(5) Uiso 0.292(3) 1 calc PR A 2
H3A2 H 0.2358 0.8965 -0.0408 0.104(5) Uiso 0.292(3) 1 calc PR A 2
H3A3 H 0.2969 1.0015 -0.0502 0.104(5) Uiso 0.292(3) 1 calc PR A 2
C4A C 0.1774(12) 1.0390(15) 0.1712(9) 0.061(5) Uani 0.292(3) 1 d PDU A 2
H4A H 0.1878 0.9919 0.2127 0.074(9) Uiso 0.292(3) 1 calc PR A 2
C5A C 0.0643(13) 1.062(2) 0.1653(13) 0.077(7) Uani 0.292(3) 1 d PDU A 2
H5A1 H 0.0509 1.1222 0.1944 0.104(5) Uiso 0.292(3) 1 calc PR A 2
H5A2 H 0.0284 1.0013 0.1815 0.104(5) Uiso 0.292(3) 1 calc PR A 2
H5A3 H 0.0419 1.0766 0.1163 0.104(5) Uiso 0.292(3) 1 calc PR A 2
C6A C 0.244(4) 1.135(4) 0.191(3) 0.050(8) Uani 0.292(3) 1 d PDU A 2
H6A1 H 0.2210 1.1940 0.1615 0.104(5) Uiso 0.292(3) 1 calc PR A 2
H6A2 H 0.3129 1.1187 0.1827 0.104(5) Uiso 0.292(3) 1 calc PR A 2
H6A3 H 0.2390 1.1521 0.2402 0.104(5) Uiso 0.292(3) 1 calc PR A 2
C7A C 0.1777(16) 0.8277(12) 0.0955(10) 0.071(5) Uani 0.292(3) 1 d PDU A 2
H7A H 0.2269 0.7863 0.0706 0.074(9) Uiso 0.292(3) 1 calc PR A 2
C8A C 0.1821(19) 0.7885(17) 0.1712(10) 0.068(6) Uani 0.292(3) 1 d PDU A 2
H8A1 H 0.1408 0.8330 0.1987 0.104(5) Uiso 0.292(3) 1 calc PR A 2
H8A2 H 0.2511 0.7905 0.1916 0.104(5) Uiso 0.292(3) 1 calc PR A 2
H8A3 H 0.1574 0.7170 0.1719 0.104(5) Uiso 0.292(3) 1 calc PR A 2
C9A C 0.074(2) 0.804(3) 0.0601(19) 0.091(9) Uani 0.292(3) 1 d PDU A 2
H9A1 H 0.0731 0.7330 0.0417 0.104(5) Uiso 0.292(3) 1 calc PR A 2
H9A2 H 0.0593 0.8530 0.0214 0.104(5) Uiso 0.292(3) 1 calc PR A 2
H9A3 H 0.0245 0.8111 0.0944 0.104(5) Uiso 0.292(3) 1 calc PR A 2
Si2 Si 0.53341(13) 0.95109(15) 0.27343(8) 0.0553(5) Uani 1 1 d D . .
C10 C 0.6547(5) 0.8846(6) 0.2725(3) 0.070(2) Uani 1 1 d . A .
H10 H 0.6957 0.9067 0.3158 0.074(9) Uiso 1 1 calc R . .
C11 C 0.7134(5) 0.9143(7) 0.2094(4) 0.084(2) Uani 1 1 d . . .
H11A H 0.7789 0.8810 0.2141 0.104(5) Uiso 1 1 calc R A .
H11B H 0.7216 0.9899 0.2080 0.104(5) Uiso 1 1 calc R . .
H11C H 0.6769 0.8909 0.1659 0.104(5) Uiso 1 1 calc R . .
C12 C 0.6435(7) 0.7663(7) 0.2764(5) 0.099(3) Uani 1 1 d . . .
H12A H 0.6074 0.7410 0.2333 0.104(5) Uiso 1 1 calc R A .
H12B H 0.6066 0.7482 0.3168 0.104(5) Uiso 1 1 calc R . .
H12C H 0.7095 0.7341 0.2816 0.104(5) Uiso 1 1 calc R . .
C13 C 0.4601(5) 0.8987(6) 0.3442(3) 0.0593(17) Uani 1 1 d . A .
H13 H 0.4459 0.8240 0.3332 0.074(9) Uiso 1 1 calc R . .
C14 C 0.5180(6) 0.9027(6) 0.4168(3) 0.078(2) Uani 1 1 d . . .
H14A H 0.5228 0.9749 0.4331 0.104(5) Uiso 1 1 calc R A .
H14B H 0.5849 0.8745 0.4135 0.104(5) Uiso 1 1 calc R . .
H14C H 0.4831 0.8612 0.4502 0.104(5) Uiso 1 1 calc R . .
C15 C 0.3607(5) 0.9531(6) 0.3473(3) 0.072(2) Uani 1 1 d . . .
H15A H 0.3216 0.9175 0.3811 0.104(5) Uiso 1 1 calc R A .
H15B H 0.3245 0.9515 0.3008 0.104(5) Uiso 1 1 calc R . .
H15C H 0.3718 1.0254 0.3619 0.104(5) Uiso 1 1 calc R . .
C16 C 0.5355(5) 1.0948(6) 0.2669(3) 0.070(2) Uani 1 1 d . A .
H16 H 0.4678 1.1200 0.2765 0.074(9) Uiso 1 1 calc R . .
C17 C 0.5574(6) 1.1375(7) 0.1947(4) 0.086(2) Uani 1 1 d . . .
H17A H 0.5596 1.2135 0.1965 0.104(5) Uiso 1 1 calc R A .
H17B H 0.5049 1.1153 0.1595 0.104(5) Uiso 1 1 calc R . .
H17C H 0.6217 1.1108 0.1820 0.104(5) Uiso 1 1 calc R . .
C18 C 0.6093(6) 1.1420(6) 0.3234(4) 0.081(2) Uani 1 1 d . . .
H18A H 0.6765 1.1172 0.3167 0.104(5) Uiso 1 1 calc R A .
H18B H 0.5909 1.1210 0.3700 0.104(5) Uiso 1 1 calc R . .
H18C H 0.6075 1.2179 0.3198 0.104(5) Uiso 1 1 calc R . .

loop_
_atom_site_aniso_label
_atom_site_aniso_U_11
_atom_site_aniso_U_22
_atom_site_aniso_U_33
_atom_site_aniso_U_23
_atom_site_aniso_U_13
_atom_site_aniso_U_12
B1 0.051(4) 0.049(4) 0.049(4) 0.007(3) 0.023(3) 0.008(3)
Cl1 0.0798(12) 0.0537(10) 0.0787(11) 0.0177(8) 0.0396(9) 0.0054(9)
B2 0.090(6) 0.060(5) 0.071(5) -0.024(4) 0.041(5) -0.025(5)
Cl2 0.0627(16) 0.0410(14) 0.0707(15) -0.0101(11) 0.0167(13) -0.0076(12)
Cl2A 0.064(4) 0.061(4) 0.070(4) -0.013(3) 0.012(3) -0.016(3)
B3 0.053(4) 0.079(6) 0.046(4) 0.008(4) 0.010(3) -0.009(4)
Cl3 0.0496(14) 0.0548(17) 0.0611(14) -0.0051(12) 0.0097(10) -0.0044(13)
Cl3A 0.035(3) 0.077(5) 0.052(3) 0.004(3) 0.001(2) 0.002(3)
B4 0.073(5) 0.040(4) 0.058(4) -0.004(3) 0.032(4) -0.002(4)
Cl4 0.059(2) 0.0477(15) 0.062(2) -0.0122(15) 0.0218(14) -0.0027(15)
Cl4A 0.059(5) 0.052(4) 0.039(4) -0.005(3) 0.021(3) 0.004(4)
B5 0.056(5) 0.085(6) 0.042(4) -0.003(4) 0.008(3) -0.008(4)
Cl5 0.0658(16) 0.068(2) 0.0461(12) -0.0084(12) 0.0064(10) -0.0018(14)
Cl5A 0.052(3) 0.075(5) 0.033(2) 0.001(3) 0.001(2) 0.002(3)
B6 0.072(5) 0.061(5) 0.072(5) 0.020(4) 0.035(4) 0.021(4)
Cl6 0.0601(14) 0.0485(15) 0.0638(14) 0.0059(12) 0.0086(12) 0.0064(11)
Cl6A 0.070(4) 0.045(3) 0.051(3) 0.007(3) 0.017(3) 0.011(3)
S1 0.0635(15) 0.0403(13) 0.0571(13) -0.0039(10) 0.0063(11) 0.0012(11)
O1 0.070(2) 0.061(3) 0.054(2) -0.0018(19) 0.0014(19) 0.005(2)
O2 0.070(2) 0.061(3) 0.054(2) -0.0018(19) 0.0014(19) 0.005(2)
S1A 0.053(3) 0.058(4) 0.058(3) -0.008(3) 0.000(3) 0.011(3)
O1A 0.070(2) 0.061(3) 0.054(2) -0.0018(19) 0.0014(19) 0.005(2)
O2A 0.070(2) 0.061(3) 0.054(2) -0.0018(19) 0.0014(19) 0.005(2)
Si1 0.0533(10) 0.0511(11) 0.0529(9) -0.0001(8) 0.0076(8) -0.0023(8)
C1 0.082(6) 0.059(6) 0.050(5) 0.004(4) 0.012(5) 0.002(5)
C2 0.086(7) 0.061(7) 0.077(6) 0.007(5) 0.038(6) 0.003(5)
C3 0.106(10) 0.066(9) 0.056(6) -0.005(6) 0.005(6) 0.003(7)
C4 0.061(6) 0.051(6) 0.073(5) -0.004(4) 0.007(4) 0.000(4)
C5 0.113(9) 0.045(6) 0.089(7) 0.001(5) 0.017(7) 0.000(6)
C6 0.085(15) 0.071(9) 0.077(8) -0.016(7) 0.010(9) 0.014(9)
C7 0.058(5) 0.068(7) 0.079(6) -0.007(5) 0.014(5) 0.000(5)
C8 0.078(7) 0.083(8) 0.098(7) -0.014(6) 0.034(6) -0.014(6)
C9 0.071(8) 0.062(8) 0.104(10) -0.015(7) 0.013(7) -0.026(6)
C1A 0.115(18) 0.086(17) 0.092(15) -0.001(14) 0.018(14) 0.017(15)
C2A 0.109(17) 0.072(15) 0.082(14) 0.018(13) 0.023(14) -0.001(14)
C3A 0.131(19) 0.080(18) 0.062(13) -0.008(14) 0.012(15) 0.025(16)
C4A 0.057(9) 0.053(10) 0.073(9) 0.002(8) 0.011(8) -0.001(8)
C5A 0.071(13) 0.081(15) 0.084(13) -0.003(12) 0.050(11) -0.018(12)
C6A 0.041(14) 0.042(14) 0.068(15) -0.013(12) 0.011(11) -0.003(12)
C7A 0.059(10) 0.061(10) 0.094(10) -0.015(9) 0.013(9) -0.003(9)
C8A 0.096(17) 0.037(12) 0.076(13) -0.003(10) 0.038(12) -0.002(12)
C9A 0.074(15) 0.079(16) 0.118(19) -0.036(15) 0.005(15) 0.010(13)
Si2 0.0550(11) 0.0637(13) 0.0485(9) 0.0035(8) 0.0114(8) 0.0074(9)
C10 0.072(5) 0.083(6) 0.056(4) -0.005(4) 0.002(3) 0.016(4)
C11 0.070(5) 0.115(7) 0.069(4) -0.020(4) 0.010(4) 0.008(5)
C12 0.108(7) 0.072(6) 0.115(7) -0.021(5) -0.006(5) 0.034(5)
C13 0.070(4) 0.061(5) 0.048(3) -0.004(3) 0.009(3) 0.001(4)
C14 0.095(6) 0.083(6) 0.056(4) 0.007(4) 0.012(4) -0.023(4)
C15 0.072(5) 0.083(6) 0.064(4) 0.001(4) 0.021(4) 0.007(4)
C16 0.069(5) 0.067(5) 0.075(4) 0.022(4) 0.015(4) 0.007(4)
C17 0.088(6) 0.083(6) 0.087(5) 0.038(4) 0.004(4) -0.011(4)
C18 0.097(6) 0.071(6) 0.075(5) 0.006(4) -0.004(4) -0.015(4)

loop_
_atom_type_symbol
_atom_type_description
_atom_type_scat_dispersion_real
_atom_type_scat_dispersion_imag
_atom_type_scat_source
C C 0.0033 0.0016 'International Tables Vol C Tables 4.2.6.8 and 6.1.1.4'
H H 0.0000 0.0000 'International Tables Vol C Tables 4.2.6.8 and 6.1.1.4'
B B 0.0013 0.0007 'International Tables Vol C Tables 4.2.6.8 and 6.1.1.4'
Si Si 0.0817 0.0704 'International Tables Vol C Tables 4.2.6.8 and 6.1.1.4'
Cl Cl 0.1484 0.1585 'International Tables Vol C Tables 4.2.6.8 and 6.1.1.4'
S S 0.1246 0.1234 'International Tables Vol C Tables 4.2.6.8 and 6.1.1.4'
O O 0.0106 0.0060 'International Tables Vol C Tables 4.2.6.8 and 6.1.1.4'

loop_
_geom_angle_atom_site_label_1
_geom_angle_atom_site_label_2
_geom_angle_atom_site_label_3
_geom_angle
_geom_angle_site_symmetry_1
_geom_angle_site_symmetry_3
_geom_angle_publ_flag
B2 B1 B5 107.8(5) . . ?
B2 B1 B6 59.9(5) . . ?
B5 B1 B6 59.9(5) . . ?
B2 B1 B3 60.2(5) . . ?
B5 B1 B3 107.7(5) . . ?
B6 B1 B3 107.9(4) . . ?
B2 B1 B4 107.9(5) . . ?
B5 B1 B4 59.0(4) . . ?
B6 B1 B4 107.0(5) . . ?
B3 B1 B4 60.3(4) . . ?
B2 B1 Cl1 122.7(5) . . ?
B5 B1 Cl1 121.8(4) . . ?
B6 B1 Cl1 123.4(5) . . ?
B3 B1 Cl1 120.8(5) . . ?
B4 B1 Cl1 120.7(4) . . ?
B4 B2 B1 109.0(5) 3_665 . ?
B4 B2 B6 60.6(4) 3_665 . ?
B1 B2 B6 60.3(4) . . ?
B4 B2 B3 108.1(6) 3_665 . ?
B1 B2 B3 60.2(4) . . ?
B6 B2 B3 108.2(5) . . ?
B4 B2 B5 59.1(4) 3_665 3_665 ?
B1 B2 B5 108.5(5) . 3_665 ?
B6 B2 B5 107.7(5) . 3_665 ?
B3 B2 B5 60.4(4) . 3_665 ?
B4 B2 Cl2 118.9(5) 3_665 . ?
B1 B2 Cl2 118.3(5) . . ?
B6 B2 Cl2 113.7(6) . . ?
B3 B2 Cl2 127.7(6) . . ?
B5 B2 Cl2 128.3(5) 3_665 . ?
B4 B2 Cl2A 126.2(5) 3_665 . ?
B1 B2 Cl2A 124.8(5) . . ?
B6 B2 Cl2A 147.2(7) . . ?
B3 B2 Cl2A 99.7(6) . . ?
B5 B2 Cl2A 100.9(6) 3_665 . ?
Cl2A Cl2 B2 78.3(5) . . ?
Cl2 Cl2A B2 68.1(5) . . ?
B6 B3 B2 107.4(5) 3_665 . ?
B6 B3 B1 108.1(5) 3_665 . ?
B2 B3 B1 59.5(4) . . ?
B6 B3 B4 60.0(4) 3_665 . ?
B2 B3 B4 107.1(5) . . ?
B1 B3 B4 60.0(4) . . ?
B6 B3 B5 59.4(4) 3_665 3_665 ?
B2 B3 B5 59.9(4) . 3_665 ?
B1 B3 B5 107.6(5) . 3_665 ?
B4 B3 B5 107.1(5) . 3_665 ?
B6 B3 Cl3 128.2(5) 3_665 . ?
B2 B3 Cl3 115.2(5) . . ?
B1 B3 Cl3 118.1(5) . . ?
B4 B3 Cl3 126.9(5) . . ?
B5 B3 Cl3 121.1(5) 3_665 . ?
B6 B3 Cl3A 102.7(5) 3_665 . ?
B2 B3 Cl3A 144.4(6) . . ?
B1 B3 Cl3A 127.0(4) . . ?
B4 B3 Cl3A 104.1(5) . . ?
B5 B3 Cl3A 125.2(5) 3_665 . ?
Cl3A Cl3 B3 79.2(5) . . ?
Cl3 Cl3A B3 71.6(5) . . ?
B5 B4 B2 61.0(5) . 3_665 ?
B5 B4 B6 108.5(5) . 3_665 ?
B2 B4 B6 59.8(5) 3_665 3_665 ?
B5 B4 B1 60.1(4) . . ?
B2 B4 B1 108.6(5) 3_665 . ?
B6 B4 B1 107.6(5) 3_665 . ?
B5 B4 B3 108.1(5) . . ?
B2 B4 B3 107.8(5) 3_665 . ?
B6 B4 B3 59.7(4) 3_665 . ?
B1 B4 B3 59.8(4) . . ?
B5 B4 Cl4 128.5(5) . . ?
B2 B4 Cl4 125.5(5) 3_665 . ?
B6 B4 Cl4 117.1(5) 3_665 . ?
B1 B4 Cl4 121.5(4) . . ?
B3 B4 Cl4 114.6(5) . . ?
B5 B4 Cl4A 104.2(5) . . ?
B2 B4 Cl4A 113.9(5) 3_665 . ?
B6 B4 Cl4A 134.2(6) 3_665 . ?
B1 B4 Cl4A 116.3(5) . . ?
B3 B4 Cl4A 135.8(5) . . ?
Cl4A Cl4 B4 80.5(7) . . ?
Cl4 Cl4A B4 74.8(6) . . ?
B4 B5 B6 108.7(5) . . ?
B4 B5 B1 60.9(4) . . ?
B6 B5 B1 60.2(4) . . ?
B4 B5 B2 59.9(4) . 3_665 ?
B6 B5 B2 107.5(5) . 3_665 ?
B1 B5 B2 108.3(5) . 3_665 ?
B4 B5 B3 108.1(5) . 3_665 ?
B6 B5 B3 59.8(4) . 3_665 ?
B1 B5 B3 108.2(5) . 3_665 ?
B2 B5 B3 59.6(4) 3_665 3_665 ?
B4 B5 Cl5 115.9(5) . . ?
B6 B5 Cl5 129.4(6) . . ?
B1 B5 Cl5 125.0(5) . . ?
B2 B5 Cl5 114.8(5) 3_665 . ?
B3 B5 Cl5 122.2(5) 3_665 . ?
B4 B5 Cl5A 135.5(5) . . ?
B6 B5 Cl5A 98.8(5) . . ?
B1 B5 Cl5A 108.6(5) . . ?
B2 B5 Cl5A 141.9(6) 3_665 . ?
B3 B5 Cl5A 115.9(5) 3_665 . ?
Cl5A Cl5 B5 77.6(4) . . ?
Cl5 Cl5A B5 71.3(4) . . ?
B2 B6 B5 107.8(5) . . ?
B2 B6 B1 59.9(4) . . ?
B5 B6 B1 59.9(4) . . ?
B2 B6 B3 108.3(5) . 3_665 ?
B5 B6 B3 60.8(4) . 3_665 ?
B1 B6 B3 108.8(5) . 3_665 ?
B2 B6 B4 59.6(4) . 3_665 ?
B5 B6 B4 108.5(5) . 3_665 ?
B1 B6 B4 107.9(5) . 3_665 ?
B3 B6 B4 60.3(4) 3_665 3_665 ?
B2 B6 Cl6 130.9(6) . . ?
B5 B6 Cl6 113.6(5) . . ?
B1 B6 Cl6 123.0(4) . . ?
B3 B6 Cl6 114.2(5) 3_665 . ?
B4 B6 Cl6 125.1(5) 3_665 . ?
B2 B6 Cl6A 95.0(6) . . ?
B5 B6 Cl6A 144.4(5) . . ?
B1 B6 Cl6A 114.0(5) . . ?
B3 B6 Cl6A 137.1(5) 3_665 . ?
B4 B6 Cl6A 106.6(5) 3_665 . ?
Cl6A Cl6 B6 75.8(4) . . ?
Cl6 Cl6A B6 67.8(4) . . ?
O2 S1 O1 105.8(4) . . ?
S1 O1 Si1 138.4(4) . . ?
S1 O2 Si2 124.7(4) . . ?
O1A S1A O2A 112.2(11) . . ?
O1A Si1 C7A 112.6(8) . . ?
O1 Si1 C7A 71.9(6) . . ?
O1A Si1 C4 78.8(5) . . ?
O1 Si1 C4 106.5(3) . . ?
C7A Si1 C4 164.3(8) . . ?
O1A Si1 C7 159.7(5) . . ?
O1 Si1 C7 100.4(4) . . ?
C7A Si1 C7 48.6(8) . . ?
C4 Si1 C7 118.3(4) . . ?
O1A Si1 C4A 105.9(7) . . ?
O1 Si1 C4A 82.5(7) . . ?
C7A Si1 C4A 114.1(9) . . ?
C4 Si1 C4A 50.8(7) . . ?
C7 Si1 C4A 80.3(6) . . ?
O1A Si1 C1A 104.7(10) . . ?
O1 Si1 C1A 164.0(9) . . ?
C7A Si1 C1A 107.9(10) . . ?
C4 Si1 C1A 78.0(8) . . ?
C7 Si1 C1A 90.3(10) . . ?
C4A Si1 C1A 111.2(10) . . ?
O1A Si1 C1 66.7(5) . . ?
O1 Si1 C1 103.5(3) . . ?
C7A Si1 C1 80.3(7) . . ?
C4 Si1 C1 114.8(4) . . ?
C7 Si1 C1 111.0(4) . . ?
C4A Si1 C1 165.5(7) . . ?
C1A Si1 C1 61.2(8) . . ?
C2 C1 C3 111.1(8) . . ?
C2 C1 Si1 112.7(6) . . ?
C3 C1 Si1 111.1(7) . . ?
Si1 C1 H1 107.2 . . ?
C6 C4 C5 109.6(14) . . ?
C6 C4 Si1 117.7(11) . . ?
C5 C4 Si1 108.9(6) . . ?
Si1 C4 H4 106.7 . . ?
C8 C7 C9 108.9(9) . . ?
C8 C7 Si1 115.3(7) . . ?
C9 C7 Si1 112.4(7) . . ?
Si1 C7 H7 106.5 . . ?
C2A C1A C3A 105(2) . . ?
C2A C1A Si1 121.6(17) . . ?
C3A C1A Si1 111.1(19) . . ?
C2A C1A H1A 106.0 . . ?
C3A C1A H1A 106.0 . . ?
Si1 C1A H1A 106.0 . . ?
C1A C2A H2A1 109.5 . . ?
C1A C2A H2A2 109.5 . . ?
H2A1 C2A H2A2 109.5 . . ?
C1A C2A H2A3 109.5 . . ?
H2A1 C2A H2A3 109.5 . . ?
H2A2 C2A H2A3 109.5 . . ?
C1A C3A H3A1 109.5 . . ?
C1A C3A H3A2 109.5 . . ?
H3A1 C3A H3A2 109.5 . . ?
C1A C3A H3A3 109.5 . . ?
H3A1 C3A H3A3 109.5 . . ?
H3A2 C3A H3A3 109.5 . . ?
C5A C4A C6A 114(3) . . ?
C5A C4A Si1 113.9(13) . . ?
C6A C4A Si1 114(2) . . ?
C5A C4A H4A 104.4 . . ?
C6A C4A H4A 104.4 . . ?
Si1 C4A H4A 104.4 . . ?
C4A C5A H5A1 109.5 . . ?
C4A C5A H5A2 109.5 . . ?
H5A1 C5A H5A2 109.5 . . ?
C4A C5A H5A3 109.5 . . ?
H5A1 C5A H5A3 109.5 . . ?
H5A2 C5A H5A3 109.5 . . ?
C4A C6A H6A1 109.5 . . ?
C4A C6A H6A2 109.5 . . ?
H6A1 C6A H6A2 109.5 . . ?
C4A C6A H6A3 109.5 . . ?
H6A1 C6A H6A3 109.5 . . ?
H6A2 C6A H6A3 109.5 . . ?
C8A C7A C9A 109(2) . . ?
C8A C7A Si1 107.9(13) . . ?
C9A C7A Si1 117.8(19) . . ?
C8A C7A H7A 107.4 . . ?
C9A C7A H7A 107.4 . . ?
Si1 C7A H7A 107.4 . . ?
C7A C8A H8A1 109.5 . . ?
C7A C8A H8A2 109.5 . . ?
H8A1 C8A H8A2 109.5 . . ?
C7A C8A H8A3 109.5 . . ?
H8A1 C8A H8A3 109.5 . . ?
H8A2 C8A H8A3 109.5 . . ?
C7A C9A H9A1 109.5 . . ?
C7A C9A H9A2 109.5 . . ?
H9A1 C9A H9A2 109.5 . . ?
C7A C9A H9A3 109.5 . . ?
H9A1 C9A H9A3 109.5 . . ?
H9A2 C9A H9A3 109.5 . . ?
O2 Si2 C10 107.8(4) . . ?
O2A Si2 C10 103.3(8) . . ?
O2 Si2 C16 97.2(3) . . ?
O2A Si2 C16 112.5(6) . . ?
C10 Si2 C16 116.3(3) . . ?
O2 Si2 C13 108.0(3) . . ?
O2A Si2 C13 96.3(6) . . ?
C10 Si2 C13 111.1(3) . . ?
C16 Si2 C13 114.9(3) . . ?
C12 C10 C11 110.1(6) . . ?
C12 C10 Si2 111.7(5) . . ?
C11 C10 Si2 113.7(5) . . ?
C12 C10 H10 107.0 . . ?
C11 C10 H10 107.0 . . ?
Si2 C10 H10 107.0 . . ?
C10 C11 H11A 109.5 . . ?
C10 C11 H11B 109.5 . . ?
H11A C11 H11B 109.5 . . ?
C10 C11 H11C 109.5 . . ?
H11A C11 H11C 109.5 . . ?
H11B C11 H11C 109.5 . . ?
C10 C12 H12A 109.5 . . ?
C10 C12 H12B 109.5 . . ?
H12A C12 H12B 109.5 . . ?
C10 C12 H12C 109.5 . . ?
H12A C12 H12C 109.5 . . ?
H12B C12 H12C 109.5 . . ?
C15 C13 C14 109.7(5) . . ?
C15 C13 Si2 112.5(5) . . ?
C14 C13 Si2 112.5(5) . . ?
C15 C13 H13 107.3 . . ?
C14 C13 H13 107.3 . . ?
Si2 C13 H13 107.3 . . ?
C13 C14 H14A 109.5 . . ?
C13 C14 H14B 109.5 . . ?
H14A C14 H14B 109.5 . . ?
C13 C14 H14C 109.5 . . ?
H14A C14 H14C 109.5 . . ?
H14B C14 H14C 109.5 . . ?
C13 C15 H15A 109.5 . . ?
C13 C15 H15B 109.5 . . ?
H15A C15 H15B 109.5 . . ?
C13 C15 H15C 109.5 . . ?
H15A C15 H15C 109.5 . . ?
H15B C15 H15C 109.5 . . ?
C18 C16 C17 109.3(6) . . ?
C18 C16 Si2 111.1(5) . . ?
C17 C16 Si2 115.0(5) . . ?
C18 C16 H16 107.0 . . ?
C17 C16 H16 107.0 . . ?
Si2 C16 H16 107.0 . . ?
C16 C17 H17A 109.5 . . ?
C16 C17 H17B 109.5 . . ?
H17A C17 H17B 109.5 . . ?
C16 C17 H17C 109.5 . . ?
H17A C17 H17C 109.5 . . ?
H17B C17 H17C 109.5 . . ?
C16 C18 H18A 109.5 . . ?
C16 C18 H18B 109.5 . . ?
H18A C18 H18B 109.5 . . ?
C16 C18 H18C 109.5 . . ?
H18A C18 H18C 109.5 . . ?
H18B C18 H18C 109.5 . . ?

loop_
_geom_bond_atom_site_label_1
_geom_bond_atom_site_label_2
_geom_bond_distance
_geom_bond_site_symmetry_2
_geom_bond_publ_flag
B1 B2 1.765(9) . ?
B1 B5 1.768(11) . ?
B1 B6 1.772(10) . ?
B1 B3 1.777(10) . ?
B1 B4 1.781(10) . ?
B1 Cl1 1.791(6) . ?
B2 B4 1.763(10) 3_665 ?
B2 B6 1.765(13) . ?
B2 B3 1.777(12) . ?
B2 B5 1.783(12) 3_665 ?
B2 Cl2 1.810(8) . ?
B2 Cl2A 1.910(10) . ?
Cl2 Cl2A 1.077(7) . ?
B3 B6 1.774(11) 3_665 ?
B3 B4 1.786(11) . ?
B3 B5 1.792(9) 3_665 ?
B3 Cl3 1.805(8) . ?
B3 Cl3A 1.869(9) . ?
Cl3 Cl3A 0.930(7) . ?
B4 B5 1.748(11) . ?
B4 B6 1.781(10) 3_665 ?
B4 Cl4 1.814(7) . ?
B4 Cl4A 1.854(9) . ?
Cl4 Cl4A 0.784(6) . ?
B5 B6 1.767(12) . ?
B5 Cl5 1.818(7) . ?
B5 Cl5A 1.874(9) . ?
Cl5 Cl5A 0.990(7) . ?
B6 Cl6 1.819(8) . ?
B6 Cl6A 1.904(10) . ?
Cl6 Cl6A 1.163(6) . ?
S1 O2 1.531(6) . ?
S1 O1 1.548(5) . ?
O1 Si1 1.785(5) . ?
O2 Si2 1.744(5) . ?
S1A O1A 1.525(8) . ?
S1A O2A 1.555(8) . ?
O1A Si1 1.744(8) . ?
O2A Si2 1.778(8) . ?
Si1 C7A 1.820(14) . ?
Si1 C4 1.834(8) . ?
Si1 C7 1.848(8) . ?
Si1 C4A 1.851(13) . ?
Si1 C1A 1.852(15) . ?
Si1 C1 1.881(8) . ?
C1 C2 1.527(10) . ?
C1 C3 1.563(12) . ?
C1 H1 1.0000 . ?
C2 H2A 0.9800 . ?
C2 H2B 0.9800 . ?
C2 H2C 0.9800 . ?
C3 H3A 0.9800 . ?
C3 H3B 0.9800 . ?
C3 H3C 0.9800 . ?
C4 C6 1.549(15) . ?
C4 C5 1.553(11) . ?
C4 H4 1.0000 . ?
C5 H5A 0.9800 . ?
C5 H5B 0.9800 . ?
C5 H5C 0.9800 . ?
C6 H6A 0.9800 . ?
C6 H6B 0.9800 . ?
C6 H6C 0.9800 . ?
C7 C8 1.539(10) . ?
C7 C9 1.547(12) . ?
C7 H7 1.0000 . ?
C8 H8A 0.9800 . ?
C8 H8B 0.9800 . ?
C8 H8C 0.9800 . ?
C9 H9A 0.9800 . ?
C9 H9B 0.9800 . ?
C9 H9C 0.9800 . ?
C1A C2A 1.540(15) . ?
C1A C3A 1.544(16) . ?
C1A H1A 1.0000 . ?
C2A H2A1 0.9800 . ?
C2A H2A2 0.9800 . ?
C2A H2A3 0.9800 . ?
C3A H3A1 0.9800 . ?
C3A H3A2 0.9800 . ?
C3A H3A3 0.9800 . ?
C4A C5A 1.550(15) . ?
C4A C6A 1.550(16) . ?
C4A H4A 1.0000 . ?
C5A H5A1 0.9800 . ?
C5A H5A2 0.9800 . ?
C5A H5A3 0.9800 . ?
C6A H6A1 0.9800 . ?
C6A H6A2 0.9800 . ?
C6A H6A3 0.9800 . ?
C7A C8A 1.529(15) . ?
C7A C9A 1.533(15) . ?
C7A H7A 1.0000 . ?
C8A H8A1 0.9800 . ?
C8A H8A2 0.9800 . ?
C8A H8A3 0.9800 . ?
C9A H9A1 0.9800 . ?
C9A H9A2 0.9800 . ?
C9A H9A3 0.9800 . ?
Si2 C10 1.848(7) . ?
Si2 C16 1.854(7) . ?
Si2 C13 1.864(6) . ?
C10 C12 1.532(11) . ?
C10 C11 1.543(9) . ?
C10 H10 1.0000 . ?
C11 H11A 0.9800 . ?
C11 H11B 0.9800 . ?
C11 H11C 0.9800 . ?
C12 H12A 0.9800 . ?
C12 H12B 0.9800 . ?
C12 H12C 0.9800 . ?
C13 C15 1.517(9) . ?
C13 C14 1.539(9) . ?
C13 H13 1.0000 . ?
C14 H14A 0.9800 . ?
C14 H14B 0.9800 . ?
C14 H14C 0.9800 . ?
C15 H15A 0.9800 . ?
C15 H15B 0.9800 . ?
C15 H15C 0.9800 . ?
C16 C18 1.536(10) . ?
C16 C17 1.537(9) . ?
C16 H16 1.0000 . ?
C17 H17A 0.9800 . ?
C17 H17B 0.9800 . ?
C17 H17C 0.9800 . ?
C18 H18A 0.9800 . ?
C18 H18B 0.9800 . ?
C18 H18C 0.9800 . ?

loop_
_geom_torsion_atom_site_label_1
_geom_torsion_atom_site_label_2
_geom_torsion_atom_site_label_3
_geom_torsion_atom_site_label_4
_geom_torsion
_geom_torsion_site_symmetry_1
_geom_torsion_site_symmetry_2
_geom_torsion_site_symmetry_3
_geom_torsion_site_symmetry_4
_geom_torsion_publ_flag
B5 B1 B2 B4 -0.1(8) . . . 3_665 ?
B6 B1 B2 B4 -37.4(6) . . . 3_665 ?
B3 B1 B2 B4 100.5(7) . . . 3_665 ?
B4 B1 B2 B4 62.2(8) . . . 3_665 ?
Cl1 B1 B2 B4 -150.0(5) . . . 3_665 ?
B5 B1 B2 B6 37.3(5) . . . . ?
B3 B1 B2 B6 137.9(6) . . . . ?
B4 B1 B2 B6 99.7(6) . . . . ?
Cl1 B1 B2 B6 -112.6(6) . . . . ?
B5 B1 B2 B3 -100.6(6) . . . . ?
B6 B1 B2 B3 -137.9(6) . . . . ?
B4 B1 B2 B3 -38.3(5) . . . . ?
Cl1 B1 B2 B3 109.5(6) . . . . ?
B5 B1 B2 B5 -62.9(7) . . . 3_665 ?
B6 B1 B2 B5 -100.2(6) . . . 3_665 ?
B3 B1 B2 B5 37.7(5) . . . 3_665 ?
B4 B1 B2 B5 -0.5(7) . . . 3_665 ?
Cl1 B1 B2 B5 147.2(5) . . . 3_665 ?
B5 B1 B2 Cl2 139.9(6) . . . . ?
B6 B1 B2 Cl2 102.6(7) . . . . ?
B3 B1 B2 Cl2 -119.5(7) . . . . ?
B4 B1 B2 Cl2 -157.8(6) . . . . ?
Cl1 B1 B2 Cl2 -10.0(9) . . . . ?
B5 B1 B2 Cl2A 178.7(7) . . . . ?
B6 B1 B2 Cl2A 141.4(9) . . . . ?
B3 B1 B2 Cl2A -80.7(8) . . . . ?
B4 B1 B2 Cl2A -118.9(7) . . . . ?
Cl1 B1 B2 Cl2A 28.8(10) . . . . ?
B4 B2 Cl2 Cl2A -112.9(7) 3_665 . . . ?
B1 B2 Cl2 Cl2A 111.1(7) . . . . ?
B6 B2 Cl2 Cl2A 178.8(5) . . . . ?
B3 B2 Cl2 Cl2A 38.4(7) . . . . ?
B5 B2 Cl2 Cl2A -41.0(7) 3_665 . . . ?
B4 B2 Cl2A Cl2 88.9(8) 3_665 . . . ?
B1 B2 Cl2A Cl2 -89.8(8) . . . . ?
B6 B2 Cl2A Cl2 -2.0(9) . . . . ?
B3 B2 Cl2A Cl2 -150.1(5) . . . . ?
B5 B2 Cl2A Cl2 148.3(5) 3_665 . . . ?
B4 B2 B3 B6 -0.9(7) 3_665 . . 3_665 ?
B1 B2 B3 B6 101.1(6) . . . 3_665 ?
B6 B2 B3 B6 63.3(7) . . . 3_665 ?
B5 B2 B3 B6 -37.1(5) 3_665 . . 3_665 ?
Cl2 B2 B3 B6 -154.5(6) . . . 3_665 ?
Cl2A B2 B3 B6 -134.2(5) . . . 3_665 ?
B4 B2 B3 B1 -102.0(6) 3_665 . . . ?
B6 B2 B3 B1 -37.8(5) . . . . ?
B5 B2 B3 B1 -138.2(5) 3_665 . . . ?
Cl2 B2 B3 B1 104.3(7) . . . . ?
Cl2A B2 B3 B1 124.7(5) . . . . ?
B4 B2 B3 B4 -64.0(7) 3_665 . . . ?
B1 B2 B3 B4 37.9(5) . . . . ?
B6 B2 B3 B4 0.1(7) . . . . ?
B5 B2 B3 B4 -100.2(5) 3_665 . . . ?
Cl2 B2 B3 B4 142.3(6) . . . . ?
Cl2A B2 B3 B4 162.6(5) . . . . ?
B4 B2 B3 B5 36.2(5) 3_665 . . 3_665 ?
B1 B2 B3 B5 138.2(5) . . . 3_665 ?
B6 B2 B3 B5 100.4(6) . . . 3_665 ?
Cl2 B2 B3 B5 -117.5(7) . . . 3_665 ?
Cl2A B2 B3 B5 -97.1(5) . . . 3_665 ?
B4 B2 B3 Cl3 148.9(5) 3_665 . . . ?
B1 B2 B3 Cl3 -109.1(5) . . . . ?
B6 B2 B3 Cl3 -146.9(5) . . . . ?
B5 B2 B3 Cl3 112.7(5) 3_665 . . . ?
Cl2 B2 B3 Cl3 -4.8(8) . . . . ?
Cl2A B2 B3 Cl3 15.6(6) . . . . ?
B4 B2 B3 Cl3A 145.8(7) 3_665 . . . ?
B1 B2 B3 Cl3A -112.3(9) . . . . ?
B6 B2 B3 Cl3A -150.1(7) . . . . ?
B5 B2 B3 Cl3A 109.6(9) 3_665 . . . ?
Cl2 B2 B3 Cl3A -7.9(12) . . . . ?
Cl2A B2 B3 Cl3A 12.4(10) . . . . ?
B2 B1 B3 B6 -100.0(5) . . . 3_665 ?
B5 B1 B3 B6 0.8(6) . . . 3_665 ?
B6 B1 B3 B6 -62.4(7) . . . 3_665 ?
B4 B1 B3 B6 37.3(5) . . . 3_665 ?
Cl1 B1 B3 B6 147.4(5) . . . 3_665 ?
B5 B1 B3 B2 100.8(5) . . . . ?
B6 B1 B3 B2 37.5(5) . . . . ?
B4 B1 B3 B2 137.3(5) . . . . ?
Cl1 B1 B3 B2 -112.6(6) . . . . ?
B2 B1 B3 B4 -137.3(5) . . . . ?
B5 B1 B3 B4 -36.5(5) . . . . ?
B6 B1 B3 B4 -99.7(6) . . . . ?
Cl1 B1 B3 B4 110.1(5) . . . . ?
B2 B1 B3 B5 -37.3(5) . . . 3_665 ?
B5 B1 B3 B5 63.5(7) . . . 3_665 ?
B6 B1 B3 B5 0.3(7) . . . 3_665 ?
B4 B1 B3 B5 100.0(6) . . . 3_665 ?
Cl1 B1 B3 B5 -149.9(5) . . . 3_665 ?
B2 B1 B3 Cl3 104.3(6) . . . . ?
B5 B1 B3 Cl3 -154.9(5) . . . . ?
B6 B1 B3 Cl3 141.8(6) . . . . ?
B4 B1 B3 Cl3 -118.5(6) . . . . ?
Cl1 B1 B3 Cl3 -8.3(8) . . . . ?
B2 B1 B3 Cl3A 137.6(8) . . . . ?
B5 B1 B3 Cl3A -121.6(7) . . . . ?
B6 B1 B3 Cl3A 175.1(7) . . . . ?
B4 B1 B3 Cl3A -85.2(7) . . . . ?
Cl1 B1 B3 Cl3A 25.0(9) . . . . ?
B6 B3 Cl3 Cl3A -33.9(7) 3_665 . . . ?
B2 B3 Cl3 Cl3A -176.2(6) . . . . ?
B1 B3 Cl3 Cl3A 116.3(6) . . . . ?
B4 B3 Cl3 Cl3A 44.3(7) . . . . ?
B5 B3 Cl3 Cl3A -107.5(7) 3_665 . . . ?
B6 B3 Cl3A Cl3 153.3(5) 3_665 . . . ?
B2 B3 Cl3A Cl3 5.9(9) . . . . ?
B1 B3 Cl3A Cl3 -82.0(7) . . . . ?
B4 B3 Cl3A Cl3 -144.8(5) . . . . ?
B5 B3 Cl3A Cl3 91.9(7) 3_665 . . . ?
B2 B1 B4 B5 -100.4(5) . . . . ?
B6 B1 B4 B5 -37.3(5) . . . . ?
B3 B1 B4 B5 -138.6(5) . . . . ?
Cl1 B1 B4 B5 111.0(6) . . . . ?
B2 B1 B4 B2 -62.0(8) . . . 3_665 ?
B5 B1 B4 B2 38.4(5) . . . 3_665 ?
B6 B1 B4 B2 1.1(7) . . . 3_665 ?
B3 B1 B4 B2 -100.2(6) . . . 3_665 ?
Cl1 B1 B4 B2 149.5(5) . . . 3_665 ?
B2 B1 B4 B6 1.2(7) . . . 3_665 ?
B5 B1 B4 B6 101.6(6) . . . 3_665 ?
B6 B1 B4 B6 64.3(7) . . . 3_665 ?
B3 B1 B4 B6 -37.0(5) . . . 3_665 ?
Cl1 B1 B4 B6 -147.3(5) . . . 3_665 ?
B2 B1 B4 B3 38.2(5) . . . . ?
B5 B1 B4 B3 138.6(5) . . . . ?
B6 B1 B4 B3 101.3(5) . . . . ?
Cl1 B1 B4 B3 -110.3(6) . . . . ?
B2 B1 B4 Cl4 140.2(5) . . . . ?
B5 B1 B4 Cl4 -119.4(6) . . . . ?
B6 B1 B4 Cl4 -156.7(5) . . . . ?
B3 B1 B4 Cl4 102.0(6) . . . . ?
Cl1 B1 B4 Cl4 -8.3(8) . . . . ?
B2 B1 B4 Cl4A 167.8(6) . . . . ?
B5 B1 B4 Cl4A -91.7(6) . . . . ?
B6 B1 B4 Cl4A -129.1(6) . . . . ?
B3 B1 B4 Cl4A 129.6(6) . . . . ?
Cl1 B1 B4 Cl4A 19.3(8) . . . . ?
B6 B3 B4 B5 -101.3(5) 3_665 . . . ?
B2 B3 B4 B5 -0.7(7) . . . . ?
B1 B3 B4 B5 37.1(5) . . . . ?
B5 B3 B4 B5 -63.7(7) 3_665 . . . ?
Cl3 B3 B4 B5 141.4(6) . . . . ?
Cl3A B3 B4 B5 162.0(5) . . . . ?
B6 B3 B4 B2 -36.7(6) 3_665 . . 3_665 ?
B2 B3 B4 B2 63.9(8) . . . 3_665 ?
B1 B3 B4 B2 101.6(6) . . . 3_665 ?
B5 B3 B4 B2 0.8(8) 3_665 . . 3_665 ?
Cl3 B3 B4 B2 -154.1(6) . . . 3_665 ?
Cl3A B3 B4 B2 -133.5(6) . . . 3_665 ?
B2 B3 B4 B6 100.6(5) . . . 3_665 ?
B1 B3 B4 B6 138.3(5) . . . 3_665 ?
B5 B3 B4 B6 37.6(5) 3_665 . . 3_665 ?
Cl3 B3 B4 B6 -117.4(7) . . . 3_665 ?
Cl3A B3 B4 B6 -96.7(5) . . . 3_665 ?
B6 B3 B4 B1 -138.3(5) 3_665 . . . ?
B2 B3 B4 B1 -37.7(5) . . . . ?
B5 B3 B4 B1 -100.8(6) 3_665 . . . ?
Cl3 B3 B4 B1 104.3(6) . . . . ?
Cl3A B3 B4 B1 124.9(5) . . . . ?
B6 B3 B4 Cl4 108.2(6) 3_665 . . . ?
B2 B3 B4 Cl4 -151.2(5) . . . . ?
B1 B3 B4 Cl4 -113.4(5) . . . . ?
B5 B3 B4 Cl4 145.8(5) 3_665 . . . ?
Cl3 B3 B4 Cl4 -9.2(8) . . . . ?
Cl3A B3 B4 Cl4 11.5(6) . . . . ?
B6 B3 B4 Cl4A 123.8(8) 3_665 . . . ?
B2 B3 B4 Cl4A -135.6(7) . . . . ?
B1 B3 B4 Cl4A -97.9(8) . . . . ?
B5 B3 B4 Cl4A 161.3(7) 3_665 . . . ?
Cl3 B3 B4 Cl4A 6.4(11) . . . . ?
Cl3A B3 B4 Cl4A 27.0(9) . . . . ?
B5 B4 Cl4 Cl4A 10.0(10) . . . . ?
B2 B4 Cl4 Cl4A -68.9(10) 3_665 . . . ?
B6 B4 Cl4 Cl4A -139.6(9) 3_665 . . . ?
B1 B4 Cl4 Cl4A 85.0(9) . . . . ?
B3 B4 Cl4 Cl4A 153.3(8) . . . . ?
B5 B4 Cl4A Cl4 -171.9(8) . . . . ?
B2 B4 Cl4A Cl4 123.8(9) 3_665 . . . ?
B6 B4 Cl4A Cl4 53.5(11) 3_665 . . . ?
B1 B4 Cl4A Cl4 -108.6(8) . . . . ?
B3 B4 Cl4A Cl4 -35.8(11) . . . . ?
B2 B4 B5 B6 -99.8(5) 3_665 . . . ?
B6 B4 B5 B6 -62.3(7) 3_665 . . . ?
B1 B4 B5 B6 37.9(5) . . . . ?
B3 B4 B5 B6 1.0(7) . . . . ?
Cl4 B4 B5 B6 146.1(5) . . . . ?
Cl4A B4 B5 B6 150.4(5) . . . . ?
B2 B4 B5 B1 -137.7(5) 3_665 . . . ?
B6 B4 B5 B1 -100.1(6) 3_665 . . . ?
B3 B4 B5 B1 -36.9(4) . . . . ?
Cl4 B4 B5 B1 108.2(6) . . . . ?
Cl4A B4 B5 B1 112.5(5) . . . . ?
B6 B4 B5 B2 37.6(5) 3_665 . . 3_665 ?
B1 B4 B5 B2 137.7(5) . . . 3_665 ?
B3 B4 B5 B2 100.8(5) . . . 3_665 ?
Cl4 B4 B5 B2 -114.1(7) . . . 3_665 ?
Cl4A B4 B5 B2 -109.8(5) . . . 3_665 ?
B2 B4 B5 B3 -36.5(5) 3_665 . . 3_665 ?
B6 B4 B5 B3 1.1(8) 3_665 . . 3_665 ?
B1 B4 B5 B3 101.2(6) . . . 3_665 ?
B3 B4 B5 B3 64.3(7) . . . 3_665 ?
Cl4 B4 B5 B3 -150.6(5) . . . 3_665 ?
Cl4A B4 B5 B3 -146.3(5) . . . 3_665 ?
B2 B4 B5 Cl5 104.9(6) 3_665 . . . ?
B6 B4 B5 Cl5 142.5(5) 3_665 . . . ?
B1 B4 B5 Cl5 -117.4(6) . . . . ?
B3 B4 B5 Cl5 -154.3(5) . . . . ?
Cl4 B4 B5 Cl5 -9.2(9) . . . . ?
Cl4A B4 B5 Cl5 -4.9(7) . . . . ?
B2 B4 B5 Cl5A 135.0(9) 3_665 . . . ?
B6 B4 B5 Cl5A 172.6(7) 3_665 . . . ?
B1 B4 B5 Cl5A -87.3(8) . . . . ?
B3 B4 B5 Cl5A -124.2(8) . . . . ?
Cl4 B4 B5 Cl5A 20.9(12) . . . . ?
Cl4A B4 B5 Cl5A 25.2(10) . . . . ?
B2 B1 B5 B4 100.6(6) . . . . ?
B6 B1 B5 B4 137.9(5) . . . . ?
B3 B1 B5 B4 37.0(4) . . . . ?
Cl1 B1 B5 B4 -109.2(5) . . . . ?
B2 B1 B5 B6 -37.3(5) . . . . ?
B3 B1 B5 B6 -100.9(5) . . . . ?
B4 B1 B5 B6 -137.9(5) . . . . ?
Cl1 B1 B5 B6 112.9(6) . . . . ?
B2 B1 B5 B2 62.7(7) . . . 3_665 ?
B6 B1 B5 B2 100.1(5) . . . 3_665 ?
B3 B1 B5 B2 -0.8(6) . . . 3_665 ?
B4 B1 B5 B2 -37.8(5) . . . 3_665 ?
Cl1 B1 B5 B2 -147.0(5) . . . 3_665 ?
B2 B1 B5 B3 -0.4(8) . . . 3_665 ?
B6 B1 B5 B3 36.9(5) . . . 3_665 ?
B3 B1 B5 B3 -64.0(7) . . . 3_665 ?
B4 B1 B5 B3 -101.0(6) . . . 3_665 ?
Cl1 B1 B5 B3 149.8(5) . . . 3_665 ?
B2 B1 B5 Cl5 -156.8(6) . . . . ?
B6 B1 B5 Cl5 -119.4(7) . . . . ?
B3 B1 B5 Cl5 139.7(6) . . . . ?
B4 B1 B5 Cl5 102.7(7) . . . . ?
Cl1 B1 B5 Cl5 -6.5(9) . . . . ?
B2 B1 B5 Cl5A -127.0(6) . . . . ?
B6 B1 B5 Cl5A -89.7(5) . . . . ?
B3 B1 B5 Cl5A 169.5(5) . . . . ?
B4 B1 B5 Cl5A 132.4(5) . . . . ?
Cl1 B1 B5 Cl5A 23.3(7) . . . . ?
B4 B5 Cl5 Cl5A 137.1(6) . . . . ?
B6 B5 Cl5 Cl5A -12.0(7) . . . . ?
B1 B5 Cl5 Cl5A 65.8(7) . . . . ?
B2 B5 Cl5 Cl5A -155.9(6) 3_665 . . . ?
B3 B5 Cl5 Cl5A -87.4(7) 3_665 . . . ?
B4 B5 Cl5A Cl5 -61.0(9) . . . . ?
B6 B5 Cl5A Cl5 170.6(5) . . . . ?
B1 B5 Cl5A Cl5 -128.0(5) . . . . ?
B2 B5 Cl5A Cl5 37.0(9) 3_665 . . . ?
B3 B5 Cl5A Cl5 110.0(6) 3_665 . . . ?
B4 B2 B6 B5 101.4(6) 3_665 . . . ?
B1 B2 B6 B5 -37.4(5) . . . . ?
B3 B2 B6 B5 0.4(7) . . . . ?
B5 B2 B6 B5 64.3(6) 3_665 . . . ?
Cl2 B2 B6 B5 -147.6(5) . . . . ?
Cl2A B2 B6 B5 -146.4(8) . . . . ?
B4 B2 B6 B1 138.7(6) 3_665 . . . ?
B3 B2 B6 B1 37.8(5) . . . . ?
B5 B2 B6 B1 101.7(6) 3_665 . . . ?
Cl2 B2 B6 B1 -110.2(5) . . . . ?
Cl2A B2 B6 B1 -109.0(9) . . . . ?
B4 B2 B6 B3 37.1(5) 3_665 . . 3_665 ?
B1 B2 B6 B3 -101.6(5) . . . 3_665 ?
B3 B2 B6 B3 -63.8(6) . . . 3_665 ?
B5 B2 B6 B3 0.0(7) 3_665 . . 3_665 ?
Cl2 B2 B6 B3 148.2(5) . . . 3_665 ?
Cl2A B2 B6 B3 149.3(8) . . . 3_665 ?
B1 B2 B6 B4 -138.7(6) . . . 3_665 ?
B3 B2 B6 B4 -100.9(6) . . . 3_665 ?
B5 B2 B6 B4 -37.1(5) 3_665 . . 3_665 ?
Cl2 B2 B6 B4 111.1(5) . . . 3_665 ?
Cl2A B2 B6 B4 112.3(9) . . . 3_665 ?
B4 B2 B6 Cl6 -112.0(6) 3_665 . . . ?
B1 B2 B6 Cl6 109.3(6) . . . . ?
B3 B2 B6 Cl6 147.1(5) . . . . ?
B5 B2 B6 Cl6 -149.0(5) 3_665 . . . ?
Cl2 B2 B6 Cl6 -0.9(8) . . . . ?
Cl2A B2 B6 Cl6 0.3(13) . . . . ?
B4 B2 B6 Cl6A -106.3(4) 3_665 . . . ?
B1 B2 B6 Cl6A 115.0(5) . . . . ?
B3 B2 B6 Cl6A 152.8(5) . . . . ?
B5 B2 B6 Cl6A -143.4(5) 3_665 . . . ?
Cl2 B2 B6 Cl6A 4.8(5) . . . . ?
Cl2A B2 B6 Cl6A 6.0(10) . . . . ?
B4 B5 B6 B2 -0.9(7) . . . . ?
B1 B5 B6 B2 37.3(5) . . . . ?
B2 B5 B6 B2 -64.2(7) 3_665 . . . ?
B3 B5 B6 B2 -101.4(6) 3_665 . . . ?
Cl5 B5 B6 B2 149.9(6) . . . . ?
Cl5A B5 B6 B2 143.7(5) . . . . ?
B4 B5 B6 B1 -38.2(5) . . . . ?
B2 B5 B6 B1 -101.5(6) 3_665 . . . ?
B3 B5 B6 B1 -138.7(5) 3_665 . . . ?
Cl5 B5 B6 B1 112.6(7) . . . . ?
Cl5A B5 B6 B1 106.4(5) . . . . ?
B4 B5 B6 B3 100.5(6) . . . 3_665 ?
B1 B5 B6 B3 138.7(5) . . . 3_665 ?
B2 B5 B6 B3 37.2(5) 3_665 . . 3_665 ?
Cl5 B5 B6 B3 -108.7(7) . . . 3_665 ?
Cl5A B5 B6 B3 -114.9(5) . . . 3_665 ?
B4 B5 B6 B4 62.2(7) . . . 3_665 ?
B1 B5 B6 B4 100.4(6) . . . 3_665 ?
B2 B5 B6 B4 -1.1(7) 3_665 . . 3_665 ?
B3 B5 B6 B4 -38.3(5) 3_665 . . 3_665 ?
Cl5 B5 B6 B4 -147.0(6) . . . 3_665 ?
Cl5A B5 B6 B4 -153.2(5) . . . 3_665 ?
B4 B5 B6 Cl6 -153.9(5) . . . . ?
B1 B5 B6 Cl6 -115.7(5) . . . . ?
B2 B5 B6 Cl6 142.7(5) 3_665 . . . ?
B3 B5 B6 Cl6 105.5(6) 3_665 . . . ?
Cl5 B5 B6 Cl6 -3.1(9) . . . . ?
Cl5A B5 B6 Cl6 -9.4(6) . . . . ?
B4 B5 B6 Cl6A -128.2(9) . . . . ?
B1 B5 B6 Cl6A -90.0(10) . . . . ?
B2 B5 B6 Cl6A 168.5(9) 3_665 . . . ?
B3 B5 B6 Cl6A 131.3(11) 3_665 . . . ?
Cl5 B5 B6 Cl6A 22.6(13) . . . . ?
Cl5A B5 B6 Cl6A 16.4(11) . . . . ?
B5 B1 B6 B2 -138.1(6) . . . . ?
B3 B1 B6 B2 -37.7(5) . . . . ?
B4 B1 B6 B2 -101.2(6) . . . . ?
Cl1 B1 B6 B2 111.5(6) . . . . ?
B2 B1 B6 B5 138.1(6) . . . . ?
B3 B1 B6 B5 100.4(6) . . . . ?
B4 B1 B6 B5 36.9(5) . . . . ?
Cl1 B1 B6 B5 -110.4(6) . . . . ?
B2 B1 B6 B3 100.6(6) . . . 3_665 ?
B5 B1 B6 B3 -37.5(5) . . . 3_665 ?
B3 B1 B6 B3 62.9(7) . . . 3_665 ?
B4 B1 B6 B3 -0.5(7) . . . 3_665 ?
Cl1 B1 B6 B3 -147.9(5) . . . 3_665 ?
B2 B1 B6 B4 36.7(5) . . . 3_665 ?
B5 B1 B6 B4 -101.4(6) . . . 3_665 ?
B3 B1 B6 B4 -1.0(7) . . . 3_665 ?
B4 B1 B6 B4 -64.5(7) . . . 3_665 ?
Cl1 B1 B6 B4 148.2(5) . . . 3_665 ?
B2 B1 B6 Cl6 -121.8(8) . . . . ?
B5 B1 B6 Cl6 100.1(7) . . . . ?
B3 B1 B6 Cl6 -159.5(6) . . . . ?
B4 B1 B6 Cl6 137.1(6) . . . . ?
Cl1 B1 B6 Cl6 -10.3(10) . . . . ?
B2 B1 B6 Cl6A -81.4(6) . . . . ?
B5 B1 B6 Cl6A 140.4(6) . . . . ?
B3 B1 B6 Cl6A -119.1(6) . . . . ?
B4 B1 B6 Cl6A 177.4(5) . . . . ?
Cl1 B1 B6 Cl6A 30.1(8) . . . . ?
B2 B6 Cl6 Cl6A 9.5(6) . . . . ?
B5 B6 Cl6 Cl6A 154.7(6) . . . . ?
B1 B6 Cl6 Cl6A 86.3(7) . . . . ?
B3 B6 Cl6 Cl6A -138.1(5) 3_665 . . . ?
B4 B6 Cl6 Cl6A -68.4(7) 3_665 . . . ?
B2 B6 Cl6A Cl6 -172.8(4) . . . . ?
B5 B6 Cl6A Cl6 -42.3(10) . . . . ?
B1 B6 Cl6A Cl6 -113.6(6) . . . . ?
B3 B6 Cl6A Cl6 63.5(8) 3_665 . . . ?
B4 B6 Cl6A Cl6 127.5(5) 3_665 . . . ?
O2 S1 O1 Si1 77.6(6) . . . . ?
O1 S1 O2 Si2 112.4(6) . . . . ?
O2A S1A O1A Si1 -84.3(13) . . . . ?
O1A S1A O2A Si2 -88(3) . . . . ?
S1A O1A Si1 O1 37.7(10) . . . . ?
S1A O1A Si1 C7A -15.4(15) . . . . ?
S1A O1A Si1 C4 153.3(13) . . . . ?
S1A O1A Si1 C7 4(2) . . . . ?
S1A O1A Si1 C4A 110.0(13) . . . . ?
S1A O1A Si1 C1A -132.4(13) . . . . ?
S1A O1A Si1 C1 -83.3(12) . . . . ?
S1 O1 Si1 O1A -32.0(7) . . . . ?
S1 O1 Si1 C7A 97.0(9) . . . . ?
S1 O1 Si1 C4 -99.3(7) . . . . ?
S1 O1 Si1 C7 136.8(6) . . . . ?
S1 O1 Si1 C4A -144.5(9) . . . . ?
S1 O1 Si1 C1A 5(3) . . . . ?
S1 O1 Si1 C1 22.1(7) . . . . ?
O1A Si1 C1 C2 -29.7(7) . . . . ?
O1 Si1 C1 C2 -81.0(7) . . . . ?
C7A Si1 C1 C2 -149.6(10) . . . . ?
C4 Si1 C1 C2 34.7(8) . . . . ?
C7 Si1 C1 C2 172.1(7) . . . . ?
C4A Si1 C1 C2 32(3) . . . . ?
C1A Si1 C1 C2 93.8(13) . . . . ?
O1A Si1 C1 C3 -155.1(9) . . . . ?
O1 Si1 C1 C3 153.6(7) . . . . ?
C7A Si1 C1 C3 85.0(10) . . . . ?
C4 Si1 C1 C3 -90.7(8) . . . . ?
C7 Si1 C1 C3 46.6(9) . . . . ?
C4A Si1 C1 C3 -93(3) . . . . ?
C1A Si1 C1 C3 -31.6(12) . . . . ?
O1A Si1 C4 C6 -103.4(14) . . . . ?
O1 Si1 C4 C6 -47.1(14) . . . . ?
C7A Si1 C4 C6 35(3) . . . . ?
C7 Si1 C4 C6 64.8(14) . . . . ?
C4A Si1 C4 C6 18.1(15) . . . . ?
C1A Si1 C4 C6 148.7(17) . . . . ?
C1 Si1 C4 C6 -161.1(14) . . . . ?
O1A Si1 C4 C5 131.0(8) . . . . ?
O1 Si1 C4 C5 -172.7(6) . . . . ?
C7A Si1 C4 C5 -91(3) . . . . ?
C7 Si1 C4 C5 -60.7(8) . . . . ?
C4A Si1 C4 C5 -107.4(10) . . . . ?
C1A Si1 C4 C5 23.2(11) . . . . ?
C1 Si1 C4 C5 73.4(7) . . . . ?
O1A Si1 C7 C8 99.3(16) . . . . ?
O1 Si1 C7 C8 69.7(8) . . . . ?
C7A Si1 C7 C8 124.0(12) . . . . ?
C4 Si1 C7 C8 -45.6(9) . . . . ?
C4A Si1 C7 C8 -10.8(10) . . . . ?
C1A Si1 C7 C8 -122.2(10) . . . . ?
C1 Si1 C7 C8 178.7(8) . . . . ?
O1A Si1 C7 C9 -26.4(18) . . . . ?
O1 Si1 C7 C9 -56.0(8) . . . . ?
C7A Si1 C7 C9 -1.7(10) . . . . ?
C4 Si1 C7 C9 -171.3(7) . . . . ?
C4A Si1 C7 C9 -136.4(11) . . . . ?
C1A Si1 C7 C9 112.1(10) . . . . ?
C1 Si1 C7 C9 53.0(9) . . . . ?
O1A Si1 C1A C2A -70(2) . . . . ?
O1 Si1 C1A C2A -104(3) . . . . ?
C7A Si1 C1A C2A 170(2) . . . . ?
C4 Si1 C1A C2A 5(2) . . . . ?
C7 Si1 C1A C2A 124(2) . . . . ?
C4A Si1 C1A C2A 44(3) . . . . ?
C1 Si1 C1A C2A -122(3) . . . . ?
O1A Si1 C1A C3A 54(2) . . . . ?
O1 Si1 C1A C3A 21(5) . . . . ?
C7A Si1 C1A C3A -66(3) . . . . ?
C4 Si1 C1A C3A 129(2) . . . . ?
C7 Si1 C1A C3A -112(2) . . . . ?
C4A Si1 C1A C3A 168(2) . . . . ?
C1 Si1 C1A C3A 2(2) . . . . ?
O1A Si1 C4A C5A 165.7(15) . . . . ?
O1 Si1 C4A C5A -136.1(16) . . . . ?
C7A Si1 C4A C5A -69.8(18) . . . . ?
C4 Si1 C4A C5A 105.4(18) . . . . ?
C7 Si1 C4A C5A -34.1(15) . . . . ?
C1A Si1 C4A C5A 53(2) . . . . ?
C1 Si1 C4A C5A 108(3) . . . . ?
O1A Si1 C4A C6A 32(3) . . . . ?
O1 Si1 C4A C6A 90(3) . . . . ?
C7A Si1 C4A C6A 157(3) . . . . ?
C4 Si1 C4A C6A -28(3) . . . . ?
C7 Si1 C4A C6A -168(3) . . . . ?
C1A Si1 C4A C6A -81(3) . . . . ?
C1 Si1 C4A C6A -25(5) . . . . ?
O1A Si1 C7A C8A 82.5(16) . . . . ?
O1 Si1 C7A C8A 34.4(13) . . . . ?
C4 Si1 C7A C8A -52(3) . . . . ?
C7 Si1 C7A C8A -88.5(17) . . . . ?
C4A Si1 C7A C8A -38.3(18) . . . . ?
C1A Si1 C7A C8A -162.4(16) . . . . ?
C1 Si1 C7A C8A 142.2(16) . . . . ?
O1A Si1 C7A C9A -154(2) . . . . ?
O1 Si1 C7A C9A 158(2) . . . . ?
C4 Si1 C7A C9A 71(3) . . . . ?
C7 Si1 C7A C9A 34.9(19) . . . . ?
C4A Si1 C7A C9A 85(2) . . . . ?
C1A Si1 C7A C9A -39(2) . . . . ?
C1 Si1 C7A C9A -94(2) . . . . ?
S1 O2 Si2 O2A 19(3) . . . . ?
S1 O2 Si2 C10 94.8(7) . . . . ?
S1 O2 Si2 C16 -144.6(6) . . . . ?
S1 O2 Si2 C13 -25.4(8) . . . . ?
S1A O2A Si2 O2 22.2(14) . . . . ?
S1A O2A Si2 C10 -86(3) . . . . ?
S1A O2A Si2 C16 40(3) . . . . ?
S1A O2A Si2 C13 160(2) . . . . ?
O2 Si2 C10 C12 -70.8(6) . . . . ?
O2A Si2 C10 C12 -54.9(7) . . . . ?
C16 Si2 C10 C12 -178.7(5) . . . . ?
C13 Si2 C10 C12 47.3(6) . . . . ?
O2 Si2 C10 C11 54.4(6) . . . . ?
O2A Si2 C10 C11 70.4(7) . . . . ?
C16 Si2 C10 C11 -53.4(6) . . . . ?
C13 Si2 C10 C11 172.6(5) . . . . ?
O2 Si2 C13 C15 -62.9(6) . . . . ?
O2A Si2 C13 C15 -74.2(9) . . . . ?
C10 Si2 C13 C15 179.0(5) . . . . ?
C16 Si2 C13 C15 44.3(6) . . . . ?
O2 Si2 C13 C14 172.6(5) . . . . ?
O2A Si2 C13 C14 161.4(9) . . . . ?
C10 Si2 C13 C14 54.5(6) . . . . ?
C16 Si2 C13 C14 -80.2(6) . . . . ?
O2 Si2 C16 C18 -167.7(5) . . . . ?
O2A Si2 C16 C18 -172.6(9) . . . . ?
C10 Si2 C16 C18 -53.7(6) . . . . ?
C13 Si2 C16 C18 78.6(6) . . . . ?
O2 Si2 C16 C17 -42.9(6) . . . . ?
O2A Si2 C16 C17 -47.8(10) . . . . ?
C10 Si2 C16 C17 71.1(6) . . . . ?
C13 Si2 C16 C17 -156.6(5) . . . . ?
